data_7024257
loop_
_publ_author_name
'Ali, Shoaib'
'Muryn, Christopher A.'
'Tuna, Floriana'
'Winpenny, Richard E. P.'

_publ_section_title
;
 Synthesis and structural and magnetic characterisation of copper(II)
 complexes of mixed phosphonate-antimonate ligands.
;
_journal_issue 1
_journal_name_full 'Dalton transactions (Cambridge, England : 2003)'
_journal_page_first 124
_journal_page_last 131
_journal_paper_doi 10.1039/b913467k
_journal_volume 39
_journal_year 2010
_chemical_formula_sum 'C60 H88 Cl2 Cu4 N6 O22 P6 Sb2'
_chemical_formula_weight 1999.74
_chemical_name_systematic
;
?
;
_space_group_IT_number 4
_symmetry_cell_setting monoclinic
_symmetry_space_group_name_Hall 'P 2yb'
_symmetry_space_group_name_H-M 'P 1 21 1'
_atom_sites_solution_hydrogens geom
_atom_sites_solution_primary direct
_atom_sites_solution_secondary difmap
_audit_creation_method SHELXL-97
_cell_angle_alpha 90.00
_cell_angle_beta 90.349(2)
_cell_angle_gamma 90.00
_cell_formula_units_Z 2
_cell_length_a 15.0020(4)
_cell_length_b 17.3532(6)
_cell_length_c 16.0039(4)
_cell_measurement_temperature 100(2)
_cell_measurement_theta_max 28.4358
_cell_measurement_theta_min 2.6718
_cell_volume 4166.3(2)
_computing_cell_refinement
;
CrysAlis RED, Oxford Diffraction Ltd.,
Version 1.171.32.4 (release 27-04-2006 CrysAlis171 .NET)
(compiled Apr 27 2007,17:53:11)
;
_computing_data_collection
;
CrysAlis CCD, Oxford Diffraction Ltd.,
Version 1.171.32.4 (release 27-04-2006 CrysAlis171 .NET)
(compiled Apr 27 2007,17:53:11)
;
_computing_data_reduction
;
CrysAlis RED, Oxford Diffraction Ltd.,
Version 1.171.32.4 (release 27-04-2006 CrysAlis171 .NET)
(compiled Apr 27 2007,17:53:11)
;
_computing_molecular_graphics 'SHELXL-97 (Sheldrick, 1997)'
_computing_publication_material 'SHELXL-97 (Sheldrick, 1997)'
_computing_structure_refinement 'SHELXL-97 (Sheldrick, 1997)'
_computing_structure_solution 'SHELXS-97 (Sheldrick, 1990)'
_diffrn_ambient_temperature 100(2)
_diffrn_detector_area_resol_mean 8.3367
_diffrn_measured_fraction_theta_full 0.942
_diffrn_measured_fraction_theta_max 0.942
_diffrn_measurement_device_type 'Oxford Diffraction XCalibur 2'
_diffrn_measurement_method 'phi and omega'
_diffrn_radiation_monochromator graphite
_diffrn_radiation_source 'fine-focus sealed tube'
_diffrn_radiation_type MoK\a
_diffrn_radiation_wavelength 0.71073
_diffrn_reflns_av_R_equivalents 0.0503
_diffrn_reflns_av_sigmaI/netI 0.0973
_diffrn_reflns_limit_h_max 12
_diffrn_reflns_limit_h_min -18
_diffrn_reflns_limit_k_max 20
_diffrn_reflns_limit_k_min -15
_diffrn_reflns_limit_l_max 19
_diffrn_reflns_limit_l_min -19
_diffrn_reflns_number 20019
_diffrn_reflns_theta_full 25.35
_diffrn_reflns_theta_max 25.35
_diffrn_reflns_theta_min 4.21
_exptl_absorpt_coefficient_mu 1.889
_exptl_absorpt_correction_T_max 0.6011
_exptl_absorpt_correction_T_min 0.5187
_exptl_absorpt_correction_type multi-scan
_exptl_absorpt_process_details
;
CrysAlis RED, Oxford Diffraction Ltd.,
Version 1.171.32.4 (release 27-04-2006 CrysAlis171 .NET)
(compiled Apr 27 2007,17:53:11)
Empirical absorption correction using spherical harmonics,
implemented in SCALE3 ABSPACK scaling algorithm.
;
_exptl_crystal_colour green
_exptl_crystal_density_diffrn 1.594
_exptl_crystal_density_method 'not measured'
_exptl_crystal_description block
_exptl_crystal_F_000 2016
_exptl_crystal_size_max 0.40
_exptl_crystal_size_mid 0.30
_exptl_crystal_size_min 0.30
_refine_diff_density_max 0.824
_refine_diff_density_min -0.660
_refine_diff_density_rms 0.101
_refine_ls_abs_structure_details 'Flack H D (1983), Acta Cryst. A39, 876-881'
_refine_ls_abs_structure_Flack -0.002(11)
_refine_ls_extinction_method none
_refine_ls_goodness_of_fit_ref 0.955
_refine_ls_hydrogen_treatment constr
_refine_ls_matrix_type full
_refine_ls_number_parameters 939
_refine_ls_number_reflns 10609
_refine_ls_number_restraints 1
_refine_ls_restrained_S_all 0.955
_refine_ls_R_factor_all 0.0553
_refine_ls_R_factor_gt 0.0351
_refine_ls_shift/su_max 0.001
_refine_ls_shift/su_mean 0.000
_refine_ls_structure_factor_coef Fsqd
_refine_ls_weighting_details 'calc w=1/[\s^2^(Fo^2^)+(0.0290P)^2^+0.0000P] where P=(Fo^2^+2Fc^2^)/3'
_refine_ls_weighting_scheme calc
_refine_ls_wR_factor_gt 0.0656
_refine_ls_wR_factor_ref 0.0705
_reflns_number_gt 7887
_reflns_number_total 10609
_reflns_threshold_expression >2sigma(I)
_cod_data_source_file b913467k.txt
_cod_data_source_block mono1039
_cod_original_sg_symbol_H-M P2(1)
_cod_database_code 7024257

loop_
_symmetry_equiv_pos_as_xyz
'x, y, z'
'-x, y+1/2, -z'

loop_
_atom_site_label
_atom_site_type_symbol
_atom_site_fract_x
_atom_site_fract_y
_atom_site_fract_z
_atom_site_U_iso_or_equiv
_atom_site_adp_type
_atom_site_occupancy
_atom_site_symmetry_multiplicity
_atom_site_calc_flag
_atom_site_refinement_flags
Sb1 Sb 0.30739(3) 1.01627(3) 0.58514(2) 0.01559(11) Uani 1 1 d .
Sb2 Sb 0.11090(3) 0.91263(3) 0.83334(3) 0.01674(12) Uani 1 1 d .
Cu1 Cu 0.23591(5) 0.81111(5) 0.66521(4) 0.0164(2) Uani 1 1 d .
Cu2 Cu 0.08404(5) 1.05577(5) 0.59767(5) 0.0173(2) Uani 1 1 d .
Cu3 Cu 0.21478(5) 1.16067(6) 0.69650(5) 0.0183(2) Uani 1 1 d .
Cu4 Cu 0.33400(6) 0.97183(6) 0.89823(5) 0.0233(2) Uani 1 1 d .
P1 P 0.27853(12) 0.79610(13) 0.85593(10) 0.0212(5) Uani 1 1 d .
P2 P 0.14768(11) 0.89974(12) 0.52265(10) 0.0165(5) Uani 1 1 d .
P3 P 0.21039(11) 1.16374(13) 0.50821(10) 0.0177(4) Uani 1 1 d .
P4 P 0.04179(12) 1.09090(13) 0.78386(11) 0.0200(5) Uani 1 1 d .
P5 P 0.16544(12) 1.00369(13) 1.00409(10) 0.0246(5) Uani 1 1 d .
P6 P 0.38706(12) 1.08792(13) 0.75876(11) 0.0211(5) Uani 1 1 d .
N1 N 0.1990(3) 1.2611(4) 0.7560(3) 0.0184(14) Uani 1 1 d .
N2 N 0.4432(4) 0.9725(4) 0.9726(3) 0.0298(17) Uani 1 1 d .
N3 N 0.3316(3) 0.7505(4) 0.6039(3) 0.0188(14) Uani 1 1 d .
N4 N 0.3589(4) 0.4222(5) 0.2628(4) 0.047(2) Uani 1 1 d .
N5 N 0.8389(6) 0.0836(5) 0.2998(5) 0.067(3) Uani 1 1 d .
N6 N -0.0440(3) 1.0590(4) 0.5617(3) 0.0196(14) Uani 1 1 d .
C1 C 0.4188(4) 0.9836(4) 0.5108(4) 0.0190(17) Uani 1 1 d .
C2 C 0.4079(4) 0.9730(5) 0.4250(4) 0.0231(18) Uani 1 1 d .
H2 H 0.3512 0.9827 0.4004 0.028 Uiso 1 1 calc R
C3 C 0.4767(5) 0.9490(5) 0.3752(5) 0.030(2) Uani 1 1 d .
H3 H 0.4688 0.9415 0.3169 0.035 Uiso 1 1 calc R
C4 C 0.5581(5) 0.9363(5) 0.4138(5) 0.040(2) Uani 1 1 d .
C5 C 0.5709(5) 0.9461(5) 0.4977(5) 0.034(2) Uani 1 1 d .
H5 H 0.6275 0.9358 0.5222 0.041 Uiso 1 1 calc R
C6 C 0.5016(4) 0.9708(5) 0.5463(5) 0.028(2) Uani 1 1 d .
H6 H 0.5105 0.9791 0.6045 0.034 Uiso 1 1 calc R
C7 C -0.0106(4) 0.8530(5) 0.8539(4) 0.0210(18) Uani 1 1 d .
C8 C -0.0170(5) 0.7950(5) 0.9138(4) 0.026(2) Uani 1 1 d .
H8 H 0.0349 0.7798 0.9439 0.031 Uiso 1 1 calc R
C9 C -0.0968(5) 0.7593(5) 0.9302(4) 0.032(2) Uani 1 1 d .
H9 H -0.1000 0.7200 0.9714 0.038 Uiso 1 1 calc R
C10 C -0.1717(4) 0.7809(5) 0.8867(4) 0.027(2) Uani 1 1 d .
C11 C -0.1678(5) 0.8373(5) 0.8259(4) 0.026(2) Uani 1 1 d .
H11 H -0.2197 0.8518 0.7955 0.031 Uiso 1 1 calc R
C12 C -0.0867(5) 0.8722(5) 0.8102(4) 0.0239(19) Uani 1 1 d .
H12 H -0.0834 0.9106 0.7680 0.029 Uiso 1 1 calc R
C13 C 0.3912(5) 0.6835(5) 0.9106(4) 0.037(2) Uani 1 1 d .
H13A H 0.4001 0.6355 0.9417 0.055 Uiso 1 1 calc R
H13B H 0.4346 0.7220 0.9297 0.055 Uiso 1 1 calc R
H13C H 0.3995 0.6739 0.8508 0.055 Uiso 1 1 calc R
C14 C 0.2962(5) 0.7137(5) 0.9257(4) 0.028(2) Uani 1 1 d .
C15 C 0.2878(5) 0.7416(5) 1.0166(4) 0.038(2) Uani 1 1 d .
H15A H 0.2284 0.7637 1.0251 0.057 Uiso 1 1 calc R
H15B H 0.3332 0.7808 1.0279 0.057 Uiso 1 1 calc R
H15C H 0.2965 0.6979 1.0546 0.057 Uiso 1 1 calc R
C16 C 0.2295(5) 0.6503(5) 0.9070(4) 0.031(2) Uani 1 1 d .
H16A H 0.2412 0.6062 0.9437 0.046 Uiso 1 1 calc R
H16B H 0.2352 0.6342 0.8486 0.046 Uiso 1 1 calc R
H16C H 0.1690 0.6694 0.9166 0.046 Uiso 1 1 calc R
C17 C 0.1023(4) 0.8851(4) 0.4192(4) 0.0196(18) Uani 1 1 d .
C18 C 0.0779(5) 0.9630(5) 0.3799(4) 0.0238(19) Uani 1 1 d .
H18A H 0.0554 0.9548 0.3230 0.036 Uiso 1 1 calc R
H18B H 0.1308 0.9960 0.3782 0.036 Uiso 1 1 calc R
H18C H 0.0317 0.9880 0.4134 0.036 Uiso 1 1 calc R
C19 C 0.1720(5) 0.8424(5) 0.3661(4) 0.031(2) Uani 1 1 d .
H19A H 0.1452 0.8276 0.3125 0.046 Uiso 1 1 calc R
H19B H 0.1920 0.7961 0.3959 0.046 Uiso 1 1 calc R
H19C H 0.2231 0.8763 0.3563 0.046 Uiso 1 1 calc R
C20 C 0.0186(5) 0.8356(5) 0.4250(4) 0.030(2) Uani 1 1 d .
H20A H -0.0274 0.8636 0.4559 0.045 Uiso 1 1 calc R
H20B H 0.0327 0.7874 0.4541 0.045 Uiso 1 1 calc R
H20C H -0.0034 0.8240 0.3686 0.045 Uiso 1 1 calc R
C21 C 0.3235(5) 1.2658(5) 0.4342(5) 0.032(2) Uani 1 1 d .
H21A H 0.3322 1.3070 0.3933 0.049 Uiso 1 1 calc R
H21B H 0.3701 1.2268 0.4275 0.049 Uiso 1 1 calc R
H21C H 0.3267 1.2873 0.4908 0.049 Uiso 1 1 calc R
C22 C 0.2333(5) 1.2291(4) 0.4206(4) 0.0209(18) Uani 1 1 d .
C23 C 0.1602(5) 1.2900(5) 0.4167(4) 0.029(2) Uani 1 1 d .
H23A H 0.1595 1.3191 0.4692 0.043 Uiso 1 1 calc R
H23B H 0.1024 1.2648 0.4083 0.043 Uiso 1 1 calc R
H23C H 0.1717 1.3252 0.3701 0.043 Uiso 1 1 calc R
C24 C 0.2323(5) 1.1813(5) 0.3388(4) 0.036(2) Uani 1 1 d .
H24A H 0.2481 1.2146 0.2917 0.053 Uiso 1 1 calc R
H24B H 0.1725 1.1600 0.3297 0.053 Uiso 1 1 calc R
H24C H 0.2755 1.1392 0.3434 0.053 Uiso 1 1 calc R
C25 C -0.0664(5) 1.1202(5) 0.8229(4) 0.028(2) Uani 1 1 d .
C26 C -0.0816(5) 1.0827(5) 0.9102(4) 0.034(2) Uani 1 1 d .
H26A H -0.0350 1.1001 0.9490 0.050 Uiso 1 1 calc R
H26B H -0.0791 1.0265 0.9050 0.050 Uiso 1 1 calc R
H26C H -0.1401 1.0980 0.9314 0.050 Uiso 1 1 calc R
C27 C -0.1423(4) 1.0971(5) 0.7637(4) 0.033(2) Uani 1 1 d .
H27A H -0.1996 1.1086 0.7898 0.050 Uiso 1 1 calc R
H27B H -0.1386 1.0417 0.7519 0.050 Uiso 1 1 calc R
H27C H -0.1372 1.1260 0.7113 0.050 Uiso 1 1 calc R
C28 C -0.0644(5) 1.2093(5) 0.8315(5) 0.040(2) Uani 1 1 d .
H28A H -0.1232 1.2277 0.8490 0.061 Uiso 1 1 calc R
H28B H -0.0492 1.2325 0.7776 0.061 Uiso 1 1 calc R
H28C H -0.0197 1.2241 0.8735 0.061 Uiso 1 1 calc R
C29 C 0.1263(5) 0.9899(5) 1.1115(4) 0.028(2) Uani 1 1 d .
C30 C 0.1930(5) 1.0276(6) 1.1695(4) 0.045(3) Uani 1 1 d .
H30A H 0.1727 1.0226 1.2273 0.068 Uiso 1 1 calc R
H30B H 0.1987 1.0823 1.1553 0.068 Uiso 1 1 calc R
H30C H 0.2511 1.0023 1.1636 0.068 Uiso 1 1 calc R
C31 C 0.1191(6) 0.9034(5) 1.1277(4) 0.042(2) Uani 1 1 d .
H31A H 0.1765 0.8788 1.1161 0.064 Uiso 1 1 calc R
H31B H 0.0731 0.8812 1.0911 0.064 Uiso 1 1 calc R
H31C H 0.1031 0.8946 1.1862 0.064 Uiso 1 1 calc R
C32 C 0.0349(5) 1.0268(6) 1.1194(4) 0.040(2) Uani 1 1 d .
H32A H -0.0067 1.0021 1.0802 0.060 Uiso 1 1 calc R
H32B H 0.0392 1.0819 1.1064 0.060 Uiso 1 1 calc R
H32C H 0.0133 1.0202 1.1766 0.060 Uiso 1 1 calc R
C33 C 0.4772(5) 1.1562(5) 0.7811(4) 0.031(2) Uani 1 1 d .
C34 C 0.4533(5) 1.2321(5) 0.7377(5) 0.033(2) Uani 1 1 d .
H34A H 0.5023 1.2688 0.7449 0.050 Uiso 1 1 calc R
H34B H 0.3989 1.2533 0.7624 0.050 Uiso 1 1 calc R
H34C H 0.4433 1.2226 0.6780 0.050 Uiso 1 1 calc R
C35 C 0.5656(5) 1.1244(6) 0.7507(5) 0.042(2) Uani 1 1 d .
H35A H 0.5631 1.1176 0.6899 0.063 Uiso 1 1 calc R
H35B H 0.5771 1.0745 0.7774 0.063 Uiso 1 1 calc R
H35C H 0.6135 1.1604 0.7651 0.063 Uiso 1 1 calc R
C36 C 0.4773(5) 1.1710(5) 0.8762(4) 0.038(2) Uani 1 1 d .
H36A H 0.5211 1.2111 0.8898 0.057 Uiso 1 1 calc R
H36B H 0.4929 1.1234 0.9057 0.057 Uiso 1 1 calc R
H36C H 0.4179 1.1880 0.8935 0.057 Uiso 1 1 calc R
C37 C 0.3648(4) 0.7796(5) 0.5316(4) 0.0238(19) Uani 1 1 d .
H37 H 0.3410 0.8266 0.5109 0.029 Uiso 1 1 calc R
C38 C 0.4298(5) 0.7448(5) 0.4882(5) 0.029(2) Uani 1 1 d .
H38 H 0.4516 0.7676 0.4383 0.035 Uiso 1 1 calc R
C39 C 0.4652(5) 0.6752(5) 0.5165(5) 0.035(2) Uani 1 1 d .
H39 H 0.5112 0.6496 0.4870 0.042 Uiso 1 1 calc R
C40 C 0.4311(4) 0.6455(5) 0.5882(4) 0.030(2) Uani 1 1 d .
H40 H 0.4529 0.5978 0.6091 0.036 Uiso 1 1 calc R
C41 C 0.3650(4) 0.6842(5) 0.6309(4) 0.0219(18) Uani 1 1 d .
H41 H 0.3428 0.6627 0.6813 0.026 Uiso 1 1 calc R
C42 C -0.0994(4) 1.0019(5) 0.5754(4) 0.031(2) Uani 1 1 d .
H42 H -0.0764 0.9547 0.5964 0.037 Uiso 1 1 calc R
C43 C -0.1897(5) 1.0078(6) 0.5606(5) 0.046(2) Uani 1 1 d .
H43 H -0.2280 0.9655 0.5717 0.055 Uiso 1 1 calc R
C44 C -0.2234(5) 1.0755(5) 0.5297(6) 0.046(3) Uani 1 1 d .
H44 H -0.2855 1.0815 0.5198 0.055 Uiso 1 1 calc R
C45 C -0.1654(5) 1.1342(5) 0.5134(4) 0.033(2) Uani 1 1 d .
H45 H -0.1861 1.1811 0.4898 0.039 Uiso 1 1 calc R
C46 C -0.0781(5) 1.1242(5) 0.5315(4) 0.0243(18) Uani 1 1 d .
H46 H -0.0388 1.1662 0.5221 0.029 Uiso 1 1 calc R
C47 C 0.1713(4) 1.3240(5) 0.7151(4) 0.026(2) Uani 1 1 d .
H47 H 0.1620 1.3202 0.6565 0.031 Uiso 1 1 calc R
C48 C 0.1556(4) 1.3933(5) 0.7527(4) 0.0232(19) Uani 1 1 d .
H48 H 0.1348 1.4360 0.7209 0.028 Uiso 1 1 calc R
C49 C 0.1704(4) 1.4004(5) 0.8373(4) 0.030(2) Uani 1 1 d .
H49 H 0.1609 1.4482 0.8649 0.036 Uiso 1 1 calc R
C50 C 0.1993(5) 1.3368(5) 0.8813(5) 0.029(2) Uani 1 1 d .
H50 H 0.2102 1.3399 0.9398 0.035 Uiso 1 1 calc R
C51 C 0.2124(4) 1.2679(5) 0.8387(4) 0.0255(19) Uani 1 1 d .
H51 H 0.2317 1.2239 0.8693 0.031 Uiso 1 1 calc R
C52 C 0.4414(5) 0.9887(7) 1.0537(5) 0.062(4) Uani 1 1 d .
H52 H 0.3880 1.0084 1.0772 0.075 Uiso 1 1 calc R
C53 C 0.5167(7) 0.9775(8) 1.1061(5) 0.077(4) Uani 1 1 d .
H53 H 0.5130 0.9878 1.1643 0.092 Uiso 1 1 calc R
C54 C 0.5931(7) 0.9522(7) 1.0730(6) 0.065(3) Uani 1 1 d .
H54 H 0.6440 0.9440 1.1075 0.078 Uiso 1 1 calc R
C55 C 0.5968(6) 0.9385(7) 0.9894(7) 0.086(4) Uani 1 1 d .
H55 H 0.6502 0.9208 0.9641 0.103 Uiso 1 1 calc R
C56 C 0.5214(6) 0.9509(6) 0.9429(6) 0.056(3) Uani 1 1 d .
H56 H 0.5255 0.9434 0.8843 0.067 Uiso 1 1 calc R
C57 C 0.4174(5) 0.3782(6) 0.2653(5) 0.033(2) Uani 1 1 d .
C58 C 0.4912(5) 0.3237(6) 0.2687(5) 0.044(2) Uani 1 1 d .
H58A H 0.4688 0.2715 0.2583 0.066 Uiso 1 1 calc R
H58B H 0.5194 0.3259 0.3241 0.066 Uiso 1 1 calc R
H58C H 0.5351 0.3372 0.2260 0.066 Uiso 1 1 calc R
C59 C 0.8985(7) 0.1261(6) 0.3040(6) 0.049(3) Uani 1 1 d .
C60 C 0.9678(6) 0.1789(7) 0.3138(6) 0.067(3) Uani 1 1 d .
H60A H 0.9437 0.2284 0.3327 0.101 Uiso 1 1 calc R
H60B H 0.9981 0.1860 0.2603 0.101 Uiso 1 1 calc R
H60C H 1.0105 0.1595 0.3554 0.101 Uiso 1 1 calc R
Cl1 Cl -0.27457(12) 0.74035(13) 0.90978(12) 0.0376(6) Uani 1 1 d .
Cl2 Cl 0.64870(13) 0.90936(18) 0.35110(15) 0.0606(7) Uani 1 1 d .
O1 O 0.2735(3) 0.7643(3) 0.7669(3) 0.0252(13) Uani 1 1 d .
O2 O 0.0436(3) 1.0009(3) 0.7778(2) 0.0166(12) Uani 1 1 d .
O3 O 0.1321(3) 0.8677(3) 0.7199(2) 0.0157(11) Uani 1 1 d .
O4 O 0.4038(3) 1.0117(3) 0.8033(2) 0.0239(12) Uani 1 1 d .
O5 O 0.1838(3) 0.8278(3) 0.8819(2) 0.0205(12) Uani 1 1 d .
O6 O 0.1731(3) 0.8217(3) 0.5588(2) 0.0123(10) Uani 1 1 d .
O7 O 0.2221(3) 0.9747(3) 0.8244(2) 0.0177(11) Uani 1 1 d .
O8 O 0.3185(3) 0.9230(3) 0.6581(2) 0.0179(11) Uani 1 1 d .
O9 O 0.1232(3) 1.1228(3) 0.4949(3) 0.0202(12) Uani 1 1 d .
O10 O 0.0813(3) 0.9413(3) 0.5791(2) 0.0158(11) Uani 1 1 d .
O11 O 0.0549(3) 1.1246(3) 0.6970(2) 0.0180(11) Uani 1 1 d .
O12 O 0.2918(3) 1.1067(3) 0.5063(2) 0.0162(11) Uani 1 1 d .
O13 O 0.0971(3) 0.9593(3) 0.9483(2) 0.0224(13) Uani 1 1 d .
O14 O 0.2061(3) 1.0564(3) 0.6462(2) 0.0166(11) Uani 1 1 d .
O15 O 0.2591(3) 0.9727(3) 0.9981(2) 0.0301(14) Uani 1 1 d .
O16 O 0.2133(3) 1.2116(3) 0.5874(2) 0.0190(11) Uani 1 1 d .
O17 O 0.3909(3) 1.0759(3) 0.6620(2) 0.0210(12) Uani 1 1 d .
O18 O 0.2982(3) 1.1233(3) 0.7839(3) 0.0231(12) Uani 1 1 d .
O19 O 0.1136(3) 1.1210(3) 0.8420(3) 0.0225(12) Uani 1 1 d .
O20 O 0.3499(3) 0.8539(3) 0.8713(3) 0.0266(13) Uani 1 1 d .
O21 O 0.1578(3) 1.0908(3) 0.9842(3) 0.0264(13) Uani 1 1 d .
O22 O 0.2299(3) 0.9514(3) 0.5080(2) 0.0183(12) Uani 1 1 d .

loop_
_atom_site_aniso_label
_atom_site_aniso_U_11
_atom_site_aniso_U_22
_atom_site_aniso_U_33
_atom_site_aniso_U_23
_atom_site_aniso_U_13
_atom_site_aniso_U_12
Sb1 0.0160(2) 0.0165(3) 0.0143(2) 0.0008(2) 0.00124(17) -0.0004(2)
Sb2 0.0213(2) 0.0171(3) 0.0119(2) 0.0005(2) 0.00246(18) 0.0012(3)
Cu1 0.0206(4) 0.0165(6) 0.0123(4) 0.0014(4) 0.0002(3) 0.0025(4)
Cu2 0.0162(4) 0.0174(6) 0.0183(4) -0.0002(4) -0.0004(3) -0.0013(4)
Cu3 0.0233(5) 0.0179(6) 0.0138(4) 0.0000(4) -0.0012(3) 0.0000(4)
Cu4 0.0276(5) 0.0261(7) 0.0161(4) 0.0003(4) -0.0035(4) -0.0005(5)
P1 0.0245(10) 0.0220(14) 0.0171(9) 0.0024(9) 0.0010(8) 0.0041(10)
P2 0.0170(9) 0.0193(14) 0.0131(8) 0.0000(9) -0.0024(7) 0.0009(9)
P3 0.0220(10) 0.0180(12) 0.0131(8) 0.0020(9) 0.0026(7) 0.0002(9)
P4 0.0234(10) 0.0189(13) 0.0176(9) 0.0024(9) 0.0047(8) 0.0020(9)
P5 0.0309(10) 0.0271(16) 0.0157(9) -0.0032(10) 0.0040(8) -0.0017(11)
P6 0.0228(10) 0.0221(13) 0.0183(9) 0.0007(9) -0.0041(8) -0.0022(10)
N1 0.014(3) 0.015(4) 0.026(3) -0.002(3) 0.001(2) 0.000(3)
N2 0.039(4) 0.027(5) 0.023(3) 0.006(3) -0.012(3) -0.001(4)
N3 0.020(3) 0.014(4) 0.022(3) 0.002(3) -0.001(3) -0.005(3)
N4 0.031(4) 0.049(6) 0.059(5) 0.017(5) -0.012(3) -0.008(4)
N5 0.075(6) 0.047(7) 0.079(6) -0.011(5) -0.011(5) 0.005(5)
N6 0.018(3) 0.014(4) 0.027(3) -0.005(3) -0.002(2) -0.003(3)
C1 0.029(4) 0.007(4) 0.021(4) 0.003(3) 0.004(3) -0.001(4)
C2 0.024(4) 0.021(5) 0.025(4) 0.009(4) 0.015(3) 0.000(4)
C3 0.041(5) 0.015(5) 0.032(4) 0.001(4) 0.010(4) -0.010(4)
C4 0.040(5) 0.017(6) 0.063(6) -0.021(5) 0.028(4) -0.011(4)
C5 0.017(4) 0.027(6) 0.058(5) 0.003(5) 0.009(4) 0.001(4)
C6 0.017(4) 0.025(5) 0.042(4) -0.006(4) -0.004(3) -0.010(4)
C7 0.025(4) 0.018(5) 0.020(4) -0.004(4) 0.004(3) -0.009(4)
C8 0.030(4) 0.026(6) 0.021(4) 0.005(4) 0.005(3) 0.008(4)
C9 0.043(5) 0.027(6) 0.026(4) 0.008(4) 0.019(4) -0.001(4)
C10 0.016(4) 0.039(6) 0.027(4) -0.004(4) 0.004(3) -0.004(4)
C11 0.026(4) 0.031(6) 0.022(4) -0.007(4) -0.004(3) -0.007(4)
C12 0.039(5) 0.018(5) 0.015(4) 0.009(4) 0.000(3) -0.003(4)
C13 0.049(5) 0.034(6) 0.028(4) 0.007(4) -0.003(4) 0.005(5)
C14 0.037(4) 0.029(6) 0.018(4) 0.005(4) -0.002(3) 0.008(4)
C15 0.039(5) 0.053(7) 0.022(4) 0.021(4) -0.001(3) 0.007(5)
C16 0.051(5) 0.013(5) 0.028(4) 0.003(4) 0.008(4) 0.006(4)
C17 0.022(4) 0.024(5) 0.013(3) 0.001(3) 0.004(3) 0.003(3)
C18 0.034(4) 0.023(5) 0.015(3) -0.004(4) -0.002(3) -0.005(4)
C19 0.036(4) 0.041(6) 0.015(4) -0.007(4) -0.009(3) -0.001(4)
C20 0.036(4) 0.034(6) 0.021(4) 0.009(4) -0.005(3) -0.007(4)
C21 0.035(5) 0.023(6) 0.040(5) 0.019(4) 0.010(4) -0.005(4)
C22 0.022(4) 0.016(5) 0.025(4) -0.003(4) 0.007(3) 0.008(4)
C23 0.043(5) 0.024(6) 0.019(4) 0.003(4) 0.009(3) 0.008(4)
C24 0.060(5) 0.025(6) 0.023(4) 0.012(4) 0.007(4) 0.011(5)
C25 0.025(4) 0.036(6) 0.023(4) -0.002(4) 0.004(3) 0.010(4)
C26 0.033(4) 0.034(6) 0.034(4) 0.008(4) 0.025(4) 0.003(4)
C27 0.017(4) 0.045(7) 0.038(4) -0.002(4) 0.008(3) 0.004(4)
C28 0.055(6) 0.023(6) 0.043(5) -0.004(5) 0.016(4) 0.012(5)
C29 0.045(5) 0.032(6) 0.009(3) 0.001(4) 0.004(3) -0.005(4)
C30 0.067(6) 0.054(7) 0.015(4) 0.000(4) -0.001(4) -0.013(6)
C31 0.084(6) 0.028(6) 0.016(4) -0.006(4) 0.012(4) 0.002(6)
C32 0.047(5) 0.044(7) 0.029(4) 0.003(5) 0.013(4) -0.005(5)
C33 0.033(4) 0.028(6) 0.031(4) -0.006(4) -0.010(3) -0.016(4)
C34 0.038(5) 0.019(6) 0.044(5) -0.007(4) -0.005(4) -0.007(4)
C35 0.026(4) 0.044(7) 0.055(5) 0.003(5) -0.007(4) -0.012(4)
C36 0.055(5) 0.030(6) 0.029(4) 0.003(4) -0.012(4) -0.017(5)
C37 0.024(4) 0.018(5) 0.029(4) -0.011(4) -0.005(3) -0.001(4)
C38 0.022(4) 0.029(6) 0.037(4) -0.004(4) 0.020(3) 0.003(4)
C39 0.019(4) 0.040(7) 0.046(5) -0.018(5) 0.002(4) 0.010(4)
C40 0.018(4) 0.036(6) 0.037(4) -0.012(4) -0.006(3) 0.006(4)
C41 0.024(4) 0.017(5) 0.024(4) -0.002(4) -0.008(3) -0.003(4)
C42 0.023(4) 0.019(6) 0.051(5) 0.014(4) -0.010(3) -0.002(4)
C43 0.027(4) 0.025(6) 0.085(6) 0.014(6) -0.018(4) -0.007(5)
C44 0.028(5) 0.032(6) 0.077(7) 0.000(5) -0.023(5) -0.006(5)
C45 0.034(5) 0.027(6) 0.037(5) 0.009(4) -0.005(4) 0.002(4)
C46 0.035(4) 0.004(4) 0.034(4) 0.001(4) 0.002(4) 0.001(4)
C47 0.010(4) 0.039(6) 0.029(4) -0.003(4) 0.005(3) -0.002(4)
C48 0.025(4) 0.021(6) 0.024(4) -0.004(4) 0.001(3) 0.002(4)
C49 0.024(4) 0.025(6) 0.042(5) -0.011(4) 0.003(3) 0.000(4)
C50 0.030(4) 0.033(6) 0.025(4) -0.006(4) 0.003(3) -0.006(4)
C51 0.021(4) 0.031(6) 0.024(4) -0.001(4) 0.000(3) -0.001(4)
C52 0.033(5) 0.115(11) 0.038(5) 0.002(6) -0.004(4) -0.019(6)
C53 0.070(7) 0.138(13) 0.022(5) 0.018(6) -0.023(5) -0.034(8)
C54 0.055(7) 0.090(10) 0.051(6) 0.002(6) -0.028(5) 0.013(6)
C55 0.060(7) 0.110(13) 0.086(8) -0.040(8) -0.029(6) 0.034(7)
C56 0.051(6) 0.066(8) 0.051(5) -0.017(6) -0.020(5) 0.026(6)
C57 0.034(5) 0.035(6) 0.031(4) 0.007(4) -0.002(4) -0.009(5)
C58 0.041(5) 0.045(7) 0.046(5) 0.008(5) -0.001(4) 0.007(5)
C59 0.056(6) 0.044(8) 0.046(6) -0.005(5) -0.013(5) 0.002(6)
C60 0.052(6) 0.068(10) 0.082(7) 0.013(7) 0.014(5) -0.003(6)
Cl1 0.0300(11) 0.0412(16) 0.0416(11) 0.0042(11) 0.0072(9) -0.0101(10)
Cl2 0.0367(12) 0.0563(19) 0.0891(16) -0.0248(17) 0.0379(11) -0.0006(14)
O1 0.033(3) 0.026(4) 0.017(2) 0.004(3) 0.004(2) 0.004(3)
O2 0.015(2) 0.015(3) 0.020(2) 0.005(2) 0.0024(18) 0.002(2)
O3 0.019(2) 0.017(3) 0.010(2) -0.008(2) -0.0003(18) -0.001(2)
O4 0.020(2) 0.029(4) 0.023(2) -0.002(3) 0.0004(19) 0.003(3)
O5 0.032(3) 0.016(3) 0.013(2) 0.006(2) 0.001(2) -0.001(2)
O6 0.014(2) 0.005(3) 0.018(2) -0.003(2) 0.0029(18) -0.002(2)
O7 0.026(3) 0.014(3) 0.013(2) 0.001(2) -0.0031(19) -0.003(2)
O8 0.018(2) 0.016(3) 0.020(2) 0.002(2) -0.0017(18) 0.001(2)
O9 0.024(3) 0.019(3) 0.017(2) 0.003(2) 0.000(2) 0.004(2)
O10 0.013(2) 0.019(3) 0.015(2) 0.002(2) 0.0031(18) -0.002(2)
O11 0.028(3) 0.007(3) 0.019(2) 0.000(2) 0.002(2) 0.003(2)
O12 0.020(2) 0.014(3) 0.014(2) 0.007(2) 0.0033(19) 0.001(2)
O13 0.031(3) 0.030(4) 0.006(2) -0.006(2) 0.0033(19) 0.011(3)
O14 0.021(2) 0.013(3) 0.016(2) 0.000(2) -0.0024(19) 0.002(2)
O15 0.035(3) 0.044(4) 0.012(2) -0.004(3) -0.001(2) 0.001(3)
O16 0.030(3) 0.013(3) 0.014(2) 0.006(2) -0.001(2) 0.001(2)
O17 0.020(2) 0.027(4) 0.016(2) -0.004(2) 0.000(2) -0.005(2)
O18 0.029(3) 0.024(3) 0.017(2) 0.000(2) 0.001(2) 0.000(3)
O19 0.026(3) 0.014(3) 0.027(3) 0.000(2) -0.004(2) -0.001(2)
O20 0.024(3) 0.020(3) 0.036(3) 0.001(3) -0.002(2) 0.000(3)
O21 0.035(3) 0.029(4) 0.015(2) 0.001(3) 0.005(2) -0.006(3)
O22 0.020(2) 0.023(3) 0.011(2) -0.003(2) -0.0016(18) -0.004(2)

loop_
_atom_type_symbol
_atom_type_description
_atom_type_scat_dispersion_real
_atom_type_scat_dispersion_imag
_atom_type_scat_source
C C 0.0033 0.0016 'International Tables Vol C Tables 4.2.6.8 and 6.1.1.4'
H H 0.0000 0.0000 'International Tables Vol C Tables 4.2.6.8 and 6.1.1.4'
N N 0.0061 0.0033 'International Tables Vol C Tables 4.2.6.8 and 6.1.1.4'
O O 0.0106 0.0060 'International Tables Vol C Tables 4.2.6.8 and 6.1.1.4'
P P 0.1023 0.0942 'International Tables Vol C Tables 4.2.6.8 and 6.1.1.4'
Cl Cl 0.1484 0.1585 'International Tables Vol C Tables 4.2.6.8 and 6.1.1.4'
Cu Cu 0.3201 1.2651 'International Tables Vol C Tables 4.2.6.8 and 6.1.1.4'
Sb Sb -0.5866 1.5461 'International Tables Vol C Tables 4.2.6.8 and 6.1.1.4'

loop_
_geom_angle_atom_site_label_1
_geom_angle_atom_site_label_2
_geom_angle_atom_site_label_3
_geom_angle
O14 Sb1 O8 93.40(17)
O14 Sb1 O12 87.01(17)
O8 Sb1 O12 176.52(18)
O14 Sb1 O22 93.33(18)
O8 Sb1 O22 87.24(18)
O12 Sb1 O22 89.29(18)
O14 Sb1 O17 89.70(17)
O8 Sb1 O17 90.54(19)
O12 Sb1 O17 92.92(19)
O22 Sb1 O17 176.3(2)
O14 Sb1 C1 173.8(2)
O8 Sb1 C1 92.7(2)
O12 Sb1 C1 86.9(2)
O22 Sb1 C1 87.8(2)
O17 Sb1 C1 89.4(2)
O5 Sb2 O7 88.27(19)
O5 Sb2 O3 88.61(18)
O7 Sb2 O3 90.43(17)
O5 Sb2 O13 90.03(18)
O7 Sb2 O13 86.51(18)
O3 Sb2 O13 176.70(18)
O5 Sb2 O2 175.90(17)
O7 Sb2 O2 88.58(18)
O3 Sb2 O2 88.78(18)
O13 Sb2 O2 92.41(18)
O5 Sb2 C7 92.8(3)
O7 Sb2 C7 174.2(2)
O3 Sb2 C7 95.3(2)
O13 Sb2 C7 87.8(2)
O2 Sb2 C7 90.6(2)
O1 Cu1 O6 157.9(2)
O1 Cu1 N3 89.2(2)
O6 Cu1 N3 88.01(19)
O1 Cu1 O3 93.53(18)
O6 Cu1 O3 87.94(16)
N3 Cu1 O3 175.1(2)
O1 Cu1 O8 104.21(19)
O6 Cu1 O8 97.74(17)
N3 Cu1 O8 91.7(2)
O3 Cu1 O8 91.60(17)
O14 Cu2 N6 173.4(2)
O14 Cu2 O10 94.64(19)
N6 Cu2 O10 88.1(2)
O14 Cu2 O11 83.90(18)
N6 Cu2 O11 89.9(2)
O10 Cu2 O11 133.67(17)
O14 Cu2 O9 92.37(17)
N6 Cu2 O9 91.9(2)
O10 Cu2 O9 115.91(17)
O11 Cu2 O9 110.42(19)
O16 Cu3 O18 141.41(18)
O16 Cu3 O14 92.83(19)
O18 Cu3 O14 91.58(19)
O16 Cu3 N1 91.7(2)
O18 Cu3 N1 91.5(2)
O14 Cu3 N1 168.44(19)
O15 Cu4 O4 159.1(2)
O15 Cu4 N2 89.2(2)
O4 Cu4 N2 91.1(2)
O15 Cu4 O7 89.92(17)
O4 Cu4 O7 89.08(17)
N2 Cu4 O7 178.1(3)
O15 Cu4 O20 103.9(2)
O4 Cu4 O20 97.0(2)
N2 Cu4 O20 92.0(2)
O7 Cu4 O20 89.94(19)
O20 P1 O1 115.4(3)
O20 P1 O5 111.7(3)
O1 P1 O5 109.3(3)
O20 P1 C14 109.0(3)
O1 P1 C14 107.0(3)
O5 P1 C14 103.7(3)
O6 P2 O10 111.0(2)
O6 P2 O22 112.1(2)
O10 P2 O22 109.9(3)
O6 P2 C17 108.4(3)
O10 P2 C17 111.4(3)
O22 P2 C17 103.9(3)
O9 P3 O16 113.5(2)
O9 P3 O12 112.0(3)
O16 P3 O12 110.0(2)
O9 P3 C22 110.5(3)
O16 P3 C22 107.2(3)
O12 P3 C22 103.0(3)
O19 P4 O11 109.5(3)
O19 P4 O2 111.7(3)
O11 P4 O2 108.9(3)
O19 P4 C25 109.1(3)
O11 P4 C25 109.1(3)
O2 P4 C25 108.4(3)
O15 P5 O21 113.8(3)
O15 P5 O13 113.4(3)
O21 P5 O13 108.5(3)
O15 P5 C29 108.5(3)
O21 P5 C29 107.2(3)
O13 P5 C29 105.0(3)
O4 P6 O18 111.6(3)
O4 P6 O17 109.9(3)
O18 P6 O17 110.7(2)
O4 P6 C33 110.6(3)
O18 P6 C33 109.5(3)
O17 P6 C33 104.3(3)
C47 N1 C51 117.0(7)
C47 N1 Cu3 121.0(5)
C51 N1 Cu3 121.9(6)
C56 N2 C52 115.7(7)
C56 N2 Cu4 120.3(5)
C52 N2 Cu4 123.8(6)
C41 N3 C37 117.4(6)
C41 N3 Cu1 123.8(5)
C37 N3 Cu1 118.8(5)
C42 N6 C46 117.4(6)
C42 N6 Cu2 122.6(5)
C46 N6 Cu2 119.6(5)
C6 C1 C2 119.1(6)
C6 C1 Sb1 121.2(5)
C2 C1 Sb1 119.7(5)
C3 C2 C1 121.8(7)
C3 C2 H2 119.1
C1 C2 H2 119.1
C2 C3 C4 117.1(7)
C2 C3 H3 121.5
C4 C3 H3 121.5
C5 C4 C3 122.5(7)
C5 C4 Cl2 119.3(7)
C3 C4 Cl2 118.2(7)
C4 C5 C6 119.6(7)
C4 C5 H5 120.2
C6 C5 H5 120.2
C5 C6 C1 120.0(7)
C5 C6 H6 120.0
C1 C6 H6 120.0
C12 C7 C8 117.7(6)
C12 C7 Sb2 120.9(6)
C8 C7 Sb2 121.4(5)
C9 C8 C7 121.3(7)
C9 C8 H8 119.3
C7 C8 H8 119.3
C10 C9 C8 119.4(7)
C10 C9 H9 120.3
C8 C9 H9 120.3
C9 C10 C11 120.9(7)
C9 C10 Cl1 120.5(6)
C11 C10 Cl1 118.5(5)
C10 C11 C12 118.6(7)
C10 C11 H11 120.7
C12 C11 H11 120.7
C7 C12 C11 122.0(7)
C7 C12 H12 119.0
C11 C12 H12 119.0
C14 C13 H13A 109.5
C14 C13 H13B 109.5
H13A C13 H13B 109.5
C14 C13 H13C 109.5
H13A C13 H13C 109.5
H13B C13 H13C 109.5
C16 C14 C15 110.9(6)
C16 C14 C13 109.4(7)
C15 C14 C13 109.6(6)
C16 C14 P1 110.7(5)
C15 C14 P1 108.6(6)
C13 C14 P1 107.5(5)
C14 C15 H15A 109.5
C14 C15 H15B 109.5
H15A C15 H15B 109.5
C14 C15 H15C 109.5
H15A C15 H15C 109.5
H15B C15 H15C 109.5
C14 C16 H16A 109.5
C14 C16 H16B 109.5
H16A C16 H16B 109.5
C14 C16 H16C 109.5
H16A C16 H16C 109.5
H16B C16 H16C 109.5
C20 C17 C18 109.0(6)
C20 C17 C19 108.9(6)
C18 C17 C19 111.0(5)
C20 C17 P2 109.3(4)
C18 C17 P2 109.9(5)
C19 C17 P2 108.7(4)
C17 C18 H18A 109.5
C17 C18 H18B 109.5
H18A C18 H18B 109.5
C17 C18 H18C 109.5
H18A C18 H18C 109.5
H18B C18 H18C 109.5
C17 C19 H19A 109.5
C17 C19 H19B 109.5
H19A C19 H19B 109.5
C17 C19 H19C 109.5
H19A C19 H19C 109.5
H19B C19 H19C 109.5
C17 C20 H20A 109.5
C17 C20 H20B 109.5
H20A C20 H20B 109.5
C17 C20 H20C 109.5
H20A C20 H20C 109.5
H20B C20 H20C 109.5
C22 C21 H21A 109.5
C22 C21 H21B 109.5
H21A C21 H21B 109.5
C22 C21 H21C 109.5
H21A C21 H21C 109.5
H21B C21 H21C 109.5
C21 C22 C23 111.0(7)
C21 C22 C24 110.6(6)
C23 C22 C24 109.5(6)
C21 C22 P3 108.7(5)
C23 C22 P3 108.7(4)
C24 C22 P3 108.2(5)
C22 C23 H23A 109.5
C22 C23 H23B 109.5
H23A C23 H23B 109.5
C22 C23 H23C 109.5
H23A C23 H23C 109.5
H23B C23 H23C 109.5
C22 C24 H24A 109.5
C22 C24 H24B 109.5
H24A C24 H24B 109.5
C22 C24 H24C 109.5
H24A C24 H24C 109.5
H24B C24 H24C 109.5
C27 C25 C28 109.3(7)
C27 C25 C26 109.5(7)
C28 C25 C26 109.8(6)
C27 C25 P4 112.1(5)
C28 C25 P4 107.0(5)
C26 C25 P4 109.1(5)
C25 C26 H26A 109.5
C25 C26 H26B 109.5
H26A C26 H26B 109.5
C25 C26 H26C 109.5
H26A C26 H26C 109.5
H26B C26 H26C 109.5
C25 C27 H27A 109.5
C25 C27 H27B 109.5
H27A C27 H27B 109.5
C25 C27 H27C 109.5
H27A C27 H27C 109.5
H27B C27 H27C 109.5
C25 C28 H28A 109.5
C25 C28 H28B 109.5
H28A C28 H28B 109.5
C25 C28 H28C 109.5
H28A C28 H28C 109.5
H28B C28 H28C 109.5
C30 C29 C32 111.2(7)
C30 C29 C31 111.6(7)
C32 C29 C31 109.6(7)
C30 C29 P5 107.7(5)
C32 C29 P5 108.5(5)
C31 C29 P5 108.1(5)
C29 C30 H30A 109.5
C29 C30 H30B 109.5
H30A C30 H30B 109.5
C29 C30 H30C 109.5
H30A C30 H30C 109.5
H30B C30 H30C 109.5
C29 C31 H31A 109.5
C29 C31 H31B 109.5
H31A C31 H31B 109.5
C29 C31 H31C 109.5
H31A C31 H31C 109.5
H31B C31 H31C 109.5
C29 C32 H32A 109.5
C29 C32 H32B 109.5
H32A C32 H32B 109.5
C29 C32 H32C 109.5
H32A C32 H32C 109.5
H32B C32 H32C 109.5
C35 C33 C34 111.7(7)
C35 C33 C36 112.4(6)
C34 C33 C36 107.6(7)
C35 C33 P6 110.3(6)
C34 C33 P6 107.3(5)
C36 C33 P6 107.2(5)
C33 C34 H34A 109.5
C33 C34 H34B 109.5
H34A C34 H34B 109.5
C33 C34 H34C 109.5
H34A C34 H34C 109.5
H34B C34 H34C 109.5
C33 C35 H35A 109.5
C33 C35 H35B 109.5
H35A C35 H35B 109.5
C33 C35 H35C 109.5
H35A C35 H35C 109.5
H35B C35 H35C 109.5
C33 C36 H36A 109.5
C33 C36 H36B 109.5
H36A C36 H36B 109.5
C33 C36 H36C 109.5
H36A C36 H36C 109.5
H36B C36 H36C 109.5
C38 C37 N3 123.0(7)
C38 C37 H37 118.5
N3 C37 H37 118.5
C37 C38 C39 119.8(7)
C37 C38 H38 120.1
C39 C38 H38 120.1
C40 C39 C38 117.3(7)
C40 C39 H39 121.3
C38 C39 H39 121.3
C39 C40 C41 120.4(8)
C39 C40 H40 119.8
C41 C40 H40 119.8
N3 C41 C40 122.1(7)
N3 C41 H41 119.0
C40 C41 H41 119.0
N6 C42 C43 122.6(8)
N6 C42 H42 118.7
C43 C42 H42 118.7
C44 C43 C42 119.1(9)
C44 C43 H43 120.5
C42 C43 H43 120.5
C45 C44 C43 118.3(8)
C45 C44 H44 120.8
C43 C44 H44 120.8
C46 C45 C44 118.8(8)
C46 C45 H45 120.6
C44 C45 H45 120.6
N6 C46 C45 123.8(8)
N6 C46 H46 118.1
C45 C46 H46 118.1
N1 C47 C48 123.9(7)
N1 C47 H47 118.1
C48 C47 H47 118.1
C47 C48 C49 119.0(8)
C47 C48 H48 120.5
C49 C48 H48 120.5
C48 C49 C50 118.6(8)
C48 C49 H49 120.7
C50 C49 H49 120.7
C49 C50 C51 118.9(7)
C49 C50 H50 120.5
C51 C50 H50 120.5
N1 C51 C50 122.5(8)
N1 C51 H51 118.7
C50 C51 H51 118.7
N2 C52 C53 121.9(9)
N2 C52 H52 119.0
C53 C52 H52 119.0
C54 C53 C52 119.5(8)
C54 C53 H53 120.3
C52 C53 H53 120.3
C53 C54 C55 119.1(8)
C53 C54 H54 120.4
C55 C54 H54 120.4
C54 C55 C56 117.9(10)
C54 C55 H55 121.0
C56 C55 H55 121.0
N2 C56 C55 125.6(9)
N2 C56 H56 117.2
C55 C56 H56 117.2
N4 C57 C58 179.4(10)
C57 C58 H58A 109.5
C57 C58 H58B 109.5
H58A C58 H58B 109.5
C57 C58 H58C 109.5
H58A C58 H58C 109.5
H58B C58 H58C 109.5
N5 C59 C60 176.3(11)
C59 C60 H60A 109.5
C59 C60 H60B 109.5
H60A C60 H60B 109.5
C59 C60 H60C 109.5
H60A C60 H60C 109.5
H60B C60 H60C 109.5
P1 O1 Cu1 130.9(3)
P4 O2 Sb2 137.1(3)
Sb2 O3 Cu1 134.6(2)
P6 O4 Cu4 125.3(3)
P1 O5 Sb2 130.3(3)
P2 O6 Cu1 122.3(3)
Sb2 O7 Cu4 129.0(2)
Sb1 O8 Cu1 131.79(18)
P3 O9 Cu2 113.4(2)
P2 O10 Cu2 122.8(3)
P4 O11 Cu2 121.1(3)
P3 O12 Sb1 124.2(2)
P5 O13 Sb2 130.4(3)
Sb1 O14 Cu2 121.7(2)
Sb1 O14 Cu3 118.8(2)
Cu2 O14 Cu3 102.8(2)
P5 O15 Cu4 126.4(3)
P3 O16 Cu3 119.9(3)
P6 O17 Sb1 129.8(3)
P6 O18 Cu3 119.7(2)
P1 O20 Cu4 127.4(3)
P2 O22 Sb1 133.2(2)

loop_
_geom_bond_atom_site_label_1
_geom_bond_atom_site_label_2
_geom_bond_distance
Sb1 O14 1.940(4)
Sb1 O8 2.002(5)
Sb1 O12 2.026(4)
Sb1 O22 2.031(4)
Sb1 O17 2.033(4)
Sb1 C1 2.135(7)
Sb2 O5 1.989(5)
Sb2 O7 1.992(4)
Sb2 O3 2.003(4)
Sb2 O13 2.022(4)
Sb2 O2 2.037(4)
Sb2 C7 2.124(7)
Cu1 O1 1.901(4)
Cu1 O6 1.950(4)
Cu1 N3 2.036(6)
Cu1 O3 2.042(4)
Cu1 O8 2.307(5)
Cu2 O14 1.985(4)
Cu2 N6 2.003(5)
Cu2 O10 2.009(5)
Cu2 O11 2.038(4)
Cu2 O9 2.102(4)
Cu3 O16 1.956(4)
Cu3 O18 1.980(4)
Cu3 O14 1.985(5)
Cu3 N1 2.000(6)
Cu4 O15 1.959(4)
Cu4 O4 1.975(4)
Cu4 N2 2.019(6)
Cu4 O7 2.047(4)
Cu4 O20 2.105(5)
P1 O20 1.487(5)
P1 O1 1.530(5)
P1 O5 1.582(5)
P1 C14 1.832(8)
P2 O6 1.521(5)
P2 O10 1.529(4)
P2 O22 1.544(5)
P2 C17 1.804(6)
P3 O9 1.502(5)
P3 O16 1.516(5)
P3 O12 1.573(5)
P3 C22 1.838(7)
P4 O19 1.511(5)
P4 O11 1.522(4)
P4 O2 1.565(5)
P4 C25 1.815(7)
P5 O15 1.509(5)
P5 O21 1.550(6)
P5 O13 1.559(5)
P5 C29 1.835(6)
P6 O4 1.522(6)
P6 O18 1.524(5)
P6 O17 1.564(4)
P6 C33 1.832(8)
N1 C47 1.337(9)
N1 C51 1.344(8)
N2 C56 1.323(9)
N2 C52 1.328(9)
N3 C41 1.327(9)
N3 C37 1.359(8)
N4 C57 1.165(10)
N5 C59 1.160(12)
N6 C42 1.312(9)
N6 C46 1.333(9)
C1 C6 1.380(9)
C1 C2 1.393(9)
C2 C3 1.373(9)
C2 H2 0.9500
C3 C4 1.382(10)
C3 H3 0.9500
C4 C5 1.366(10)
C4 Cl2 1.758(7)
C5 C6 1.372(9)
C5 H5 0.9500
C6 H6 0.9500
C7 C12 1.374(9)
C7 C8 1.394(10)
C8 C9 1.375(10)
C8 H8 0.9500
C9 C10 1.370(10)
C9 H9 0.9500
C10 C11 1.382(10)
C10 Cl1 1.739(7)
C11 C12 1.383(9)
C11 H11 0.9500
C12 H12 0.9500
C13 C14 1.539(10)
C13 H13A 0.9800
C13 H13B 0.9800
C13 H13C 0.9800
C14 C16 1.516(11)
C14 C15 1.539(9)
C15 H15A 0.9800
C15 H15B 0.9800
C15 H15C 0.9800
C16 H16A 0.9800
C16 H16B 0.9800
C16 H16C 0.9800
C17 C20 1.526(9)
C17 C18 1.535(10)
C17 C19 1.541(9)
C18 H18A 0.9800
C18 H18B 0.9800
C18 H18C 0.9800
C19 H19A 0.9800
C19 H19B 0.9800
C19 H19C 0.9800
C20 H20A 0.9800
C20 H20B 0.9800
C20 H20C 0.9800
C21 C22 1.509(10)
C21 H21A 0.9800
C21 H21B 0.9800
C21 H21C 0.9800
C22 C23 1.524(10)
C22 C24 1.549(10)
C23 H23A 0.9800
C23 H23B 0.9800
C23 H23C 0.9800
C24 H24A 0.9800
C24 H24B 0.9800
C24 H24C 0.9800
C25 C27 1.530(10)
C25 C28 1.554(11)
C25 C26 1.559(10)
C26 H26A 0.9800
C26 H26B 0.9800
C26 H26C 0.9800
C27 H27A 0.9800
C27 H27B 0.9800
C27 H27C 0.9800
C28 H28A 0.9800
C28 H28B 0.9800
C28 H28C 0.9800
C29 C30 1.511(10)
C29 C32 1.519(10)
C29 C31 1.528(12)
C30 H30A 0.9800
C30 H30B 0.9800
C30 H30C 0.9800
C31 H31A 0.9800
C31 H31B 0.9800
C31 H31C 0.9800
C32 H32A 0.9800
C32 H32B 0.9800
C32 H32C 0.9800
C33 C35 1.519(11)
C33 C34 1.530(11)
C33 C36 1.543(9)
C34 H34A 0.9800
C34 H34B 0.9800
C34 H34C 0.9800
C35 H35A 0.9800
C35 H35B 0.9800
C35 H35C 0.9800
C36 H36A 0.9800
C36 H36B 0.9800
C36 H36C 0.9800
C37 C38 1.345(9)
C37 H37 0.9500
C38 C39 1.393(11)
C38 H38 0.9500
C39 C40 1.361(10)
C39 H39 0.9500
C40 C41 1.382(10)
C40 H40 0.9500
C41 H41 0.9500
C42 C43 1.377(9)
C42 H42 0.9500
C43 C44 1.371(12)
C43 H43 0.9500
C44 C45 1.364(11)
C44 H44 0.9500
C45 C46 1.351(10)
C45 H45 0.9500
C46 H46 0.9500
C47 C48 1.366(10)
C47 H47 0.9500
C48 C49 1.377(9)
C48 H48 0.9500
C49 C50 1.378(11)
C49 H49 0.9500
C50 C51 1.391(10)
C50 H50 0.9500
C51 H51 0.9500
C52 C53 1.417(11)
C52 H52 0.9500
C53 C54 1.339(13)
C53 H53 0.9500
C54 C55 1.361(12)
C54 H54 0.9500
C55 C56 1.368(11)
C55 H55 0.9500
C56 H56 0.9500
C57 C58 1.456(12)
C58 H58A 0.9800
C58 H58B 0.9800
C58 H58C 0.9800
C59 C60 1.394(13)
C60 H60A 0.9800
C60 H60B 0.9800
C60 H60C 0.9800

loop_
_geom_torsion_atom_site_label_1
_geom_torsion_atom_site_label_2
_geom_torsion_atom_site_label_3
_geom_torsion_atom_site_label_4
_geom_torsion
O16 Cu3 N1 C47 16.2(5)
O18 Cu3 N1 C47 157.7(5)
O14 Cu3 N1 C47 -97.1(11)
O16 Cu3 N1 C51 -166.2(5)
O18 Cu3 N1 C51 -24.7(5)
O14 Cu3 N1 C51 80.5(11)
O15 Cu4 N2 C56 161.0(7)
O4 Cu4 N2 C56 -39.9(7)
O7 Cu4 N2 C56 -135(6)
O20 Cu4 N2 C56 57.1(7)
O15 Cu4 N2 C52 -14.1(8)
O4 Cu4 N2 C52 145.0(8)
O7 Cu4 N2 C52 50(7)
O20 Cu4 N2 C52 -118.0(8)
O1 Cu1 N3 C41 25.2(6)
O6 Cu1 N3 C41 -132.9(6)
O3 Cu1 N3 C41 -98(2)
O8 Cu1 N3 C41 129.4(5)
O1 Cu1 N3 C37 -153.7(5)
O6 Cu1 N3 C37 48.2(5)
O3 Cu1 N3 C37 83(3)
O8 Cu1 N3 C37 -49.5(5)
O14 Cu2 N6 C42 -83(2)
O10 Cu2 N6 C42 31.8(6)
O11 Cu2 N6 C42 -101.9(6)
O9 Cu2 N6 C42 147.7(6)
O14 Cu2 N6 C46 89(2)
O10 Cu2 N6 C46 -156.3(5)
O11 Cu2 N6 C46 70.0(5)
O9 Cu2 N6 C46 -40.4(5)
O14 Sb1 C1 C6 115.6(19)
O8 Sb1 C1 C6 -56.9(7)
O12 Sb1 C1 C6 126.6(7)
O22 Sb1 C1 C6 -144.0(7)
O17 Sb1 C1 C6 33.6(6)
O14 Sb1 C1 C2 -66(2)
O8 Sb1 C1 C2 121.5(6)
O12 Sb1 C1 C2 -55.0(6)
O22 Sb1 C1 C2 34.4(6)
O17 Sb1 C1 C2 -148.0(6)
C6 C1 C2 C3 1.1(12)
Sb1 C1 C2 C3 -177.4(6)
C1 C2 C3 C4 -0.5(12)
C2 C3 C4 C5 0.6(13)
C2 C3 C4 Cl2 -177.4(6)
C3 C4 C5 C6 -1.2(13)
Cl2 C4 C5 C6 176.8(6)
C4 C5 C6 C1 1.8(12)
C2 C1 C6 C5 -1.7(12)
Sb1 C1 C6 C5 176.7(6)
O5 Sb2 C7 C12 -159.9(6)
O7 Sb2 C7 C12 99(2)
O3 Sb2 C7 C12 -71.0(6)
O13 Sb2 C7 C12 110.2(6)
O2 Sb2 C7 C12 17.8(6)
O5 Sb2 C7 C8 22.2(6)
O7 Sb2 C7 C8 -79(3)
O3 Sb2 C7 C8 111.1(6)
O13 Sb2 C7 C8 -67.7(6)
O2 Sb2 C7 C8 -160.1(6)
C12 C7 C8 C9 -1.5(11)
Sb2 C7 C8 C9 176.4(6)
C7 C8 C9 C10 0.2(11)
C8 C9 C10 C11 0.8(12)
C8 C9 C10 Cl1 -176.7(6)
C9 C10 C11 C12 -0.6(11)
Cl1 C10 C11 C12 177.0(6)
C8 C7 C12 C11 1.8(11)
Sb2 C7 C12 C11 -176.2(5)
C10 C11 C12 C7 -0.7(11)
O20 P1 C14 C16 -175.2(5)
O1 P1 C14 C16 -49.8(6)
O5 P1 C14 C16 65.8(5)
O20 P1 C14 C15 62.9(5)
O1 P1 C14 C15 -171.8(5)
O5 P1 C14 C15 -56.2(5)
O20 P1 C14 C13 -55.7(6)
O1 P1 C14 C13 69.7(6)
O5 P1 C14 C13 -174.7(5)
O6 P2 C17 C20 61.8(5)
O10 P2 C17 C20 -60.7(6)
O22 P2 C17 C20 -178.9(5)
O6 P2 C17 C18 -178.7(4)
O10 P2 C17 C18 58.9(5)
O22 P2 C17 C18 -59.4(5)
O6 P2 C17 C19 -57.0(5)
O10 P2 C17 C19 -179.4(5)
O22 P2 C17 C19 62.4(6)
O9 P3 C22 C21 -177.0(5)
O16 P3 C22 C21 58.8(5)
O12 P3 C22 C21 -57.2(5)
O9 P3 C22 C23 62.0(6)
O16 P3 C22 C23 -62.1(5)
O12 P3 C22 C23 -178.1(5)
O9 P3 C22 C24 -56.8(5)
O16 P3 C22 C24 179.1(5)
O12 P3 C22 C24 63.0(5)
O19 P4 C25 C27 175.7(6)
O11 P4 C25 C27 56.0(7)
O2 P4 C25 C27 -62.5(6)
O19 P4 C25 C28 55.8(6)
O11 P4 C25 C28 -63.8(6)
O2 P4 C25 C28 177.7(5)
O19 P4 C25 C26 -62.9(6)
O11 P4 C25 C26 177.5(5)
O2 P4 C25 C26 59.0(6)
O15 P5 C29 C30 55.1(7)
O21 P5 C29 C30 -68.2(6)
O13 P5 C29 C30 176.6(6)
O15 P5 C29 C32 175.6(5)
O21 P5 C29 C32 52.3(6)
O13 P5 C29 C32 -62.9(6)
O15 P5 C29 C31 -65.6(6)
O21 P5 C29 C31 171.1(5)
O13 P5 C29 C31 55.9(6)
O4 P6 C33 C35 60.7(6)
O18 P6 C33 C35 -175.9(5)
O17 P6 C33 C35 -57.4(6)
O4 P6 C33 C34 -177.4(5)
O18 P6 C33 C34 -54.0(6)
O17 P6 C33 C34 64.5(6)
O4 P6 C33 C36 -62.0(6)
O18 P6 C33 C36 61.4(6)
O17 P6 C33 C36 179.9(5)
C41 N3 C37 C38 -0.9(10)
Cu1 N3 C37 C38 178.0(5)
N3 C37 C38 C39 0.8(11)
C37 C38 C39 C40 0.1(11)
C38 C39 C40 C41 -0.9(11)
C37 N3 C41 C40 0.1(10)
Cu1 N3 C41 C40 -178.8(5)
C39 C40 C41 N3 0.9(11)
C46 N6 C42 C43 -0.7(11)
Cu2 N6 C42 C43 171.4(6)
N6 C42 C43 C44 0.6(13)
C42 C43 C44 C45 1.1(14)
C43 C44 C45 C46 -2.6(13)
C42 N6 C46 C45 -0.9(11)
Cu2 N6 C46 C45 -173.2(6)
C44 C45 C46 N6 2.6(12)
C51 N1 C47 C48 -0.6(10)
Cu3 N1 C47 C48 177.1(5)
N1 C47 C48 C49 1.3(10)
C47 C48 C49 C50 -0.9(10)
C48 C49 C50 C51 0.0(10)
C47 N1 C51 C50 -0.5(10)
Cu3 N1 C51 C50 -178.2(5)
C49 C50 C51 N1 0.8(11)
C56 N2 C52 C53 -4.9(15)
Cu4 N2 C52 C53 170.4(8)
N2 C52 C53 C54 2.3(18)
C52 C53 C54 C55 0.5(19)
C53 C54 C55 C56 -0.3(19)
C52 N2 C56 C55 5.3(16)
Cu4 N2 C56 C55 -170.1(10)
C54 C55 C56 N2 -2.8(19)
O20 P1 O1 Cu1 -71.3(4)
O5 P1 O1 Cu1 55.6(5)
C14 P1 O1 Cu1 167.3(4)
O6 Cu1 O1 P1 -132.9(5)
N3 Cu1 O1 P1 144.5(4)
O3 Cu1 O1 P1 -39.7(4)
O8 Cu1 O1 P1 52.9(4)
O19 P4 O2 Sb2 5.5(5)
O11 P4 O2 Sb2 126.6(4)
C25 P4 O2 Sb2 -114.8(4)
O5 Sb2 O2 P4 -82(3)
O7 Sb2 O2 P4 -42.4(4)
O3 Sb2 O2 P4 -132.9(4)
O13 Sb2 O2 P4 44.0(4)
C7 Sb2 O2 P4 131.8(4)
O5 Sb2 O3 Cu1 -34.1(3)
O7 Sb2 O3 Cu1 54.1(3)
O13 Sb2 O3 Cu1 32(4)
O2 Sb2 O3 Cu1 142.7(3)
C7 Sb2 O3 Cu1 -126.8(4)
O1 Cu1 O3 Sb2 31.9(4)
O6 Cu1 O3 Sb2 -170.2(4)
N3 Cu1 O3 Sb2 155(2)
O8 Cu1 O3 Sb2 -72.5(3)
O18 P6 O4 Cu4 -11.6(4)
O17 P6 O4 Cu4 -134.8(3)
C33 P6 O4 Cu4 110.5(4)
O15 Cu4 O4 P6 -27.9(7)
N2 Cu4 O4 P6 -118.6(4)
O7 Cu4 O4 P6 59.5(3)
O20 Cu4 O4 P6 149.3(3)
O20 P1 O5 Sb2 66.7(4)
O1 P1 O5 Sb2 -62.3(4)
C14 P1 O5 Sb2 -176.1(4)
O7 Sb2 O5 P1 -42.1(4)
O3 Sb2 O5 P1 48.4(4)
O13 Sb2 O5 P1 -128.6(4)
O2 Sb2 O5 P1 -2(3)
C7 Sb2 O5 P1 143.6(4)
O10 P2 O6 Cu1 -63.6(3)
O22 P2 O6 Cu1 59.6(3)
C17 P2 O6 Cu1 173.7(3)
O1 Cu1 O6 P2 153.2(4)
N3 Cu1 O6 P2 -123.9(3)
O3 Cu1 O6 P2 58.9(3)
O8 Cu1 O6 P2 -32.4(3)
O5 Sb2 O7 Cu4 -30.2(3)
O3 Sb2 O7 Cu4 -118.8(3)
O13 Sb2 O7 Cu4 59.9(3)
O2 Sb2 O7 Cu4 152.4(3)
C7 Sb2 O7 Cu4 71(3)
O15 Cu4 O7 Sb2 -46.1(3)
O4 Cu4 O7 Sb2 154.8(3)
N2 Cu4 O7 Sb2 -110(7)
O20 Cu4 O7 Sb2 57.8(3)
O14 Sb1 O8 Cu1 75.6(3)
O12 Sb1 O8 Cu1 -21(3)
O22 Sb1 O8 Cu1 -17.6(3)
O17 Sb1 O8 Cu1 165.3(3)
C1 Sb1 O8 Cu1 -105.2(3)
O1 Cu1 O8 Sb1 -167.0(3)
O6 Cu1 O8 Sb1 15.2(3)
N3 Cu1 O8 Sb1 103.4(3)
O3 Cu1 O8 Sb1 -73.0(3)
O16 P3 O9 Cu2 -53.2(4)
O12 P3 O9 Cu2 72.1(3)
C22 P3 O9 Cu2 -173.7(3)
O14 Cu2 O9 P3 -17.4(3)
N6 Cu2 O9 P3 157.6(3)
O10 Cu2 O9 P3 -113.7(3)
O11 Cu2 O9 P3 67.0(3)
O6 P2 O10 Cu2 142.9(3)
O22 P2 O10 Cu2 18.4(3)
C17 P2 O10 Cu2 -96.2(4)
O14 Cu2 O10 P2 -60.5(3)
N6 Cu2 O10 P2 125.5(3)
O11 Cu2 O10 P2 -146.5(3)
O9 Cu2 O10 P2 34.4(3)
O19 P4 O11 Cu2 116.0(3)
O2 P4 O11 Cu2 -6.4(4)
C25 P4 O11 Cu2 -124.6(4)
O14 Cu2 O11 P4 -78.0(3)
N6 Cu2 O11 P4 99.8(3)
O10 Cu2 O11 P4 12.6(4)
O9 Cu2 O11 P4 -168.3(3)
O9 P3 O12 Sb1 -59.3(4)
O16 P3 O12 Sb1 68.0(4)
C22 P3 O12 Sb1 -178.0(3)
O14 Sb1 O12 P3 -8.5(3)
O8 Sb1 O12 P3 88(3)
O22 Sb1 O12 P3 84.9(3)
O17 Sb1 O12 P3 -98.1(3)
C1 Sb1 O12 P3 172.7(4)
O15 P5 O13 Sb2 -36.8(5)
O21 P5 O13 Sb2 90.6(4)
C29 P5 O13 Sb2 -155.1(4)
O5 Sb2 O13 P5 73.4(4)
O7 Sb2 O13 P5 -14.8(4)
O3 Sb2 O13 P5 8(4)
O2 Sb2 O13 P5 -103.2(4)
C7 Sb2 O13 P5 166.3(4)
O8 Sb1 O14 Cu2 -108.3(3)
O12 Sb1 O14 Cu2 68.3(3)
O22 Sb1 O14 Cu2 -20.8(3)
O17 Sb1 O14 Cu2 161.2(3)
C1 Sb1 O14 Cu2 79(2)
O8 Sb1 O14 Cu3 122.3(2)
O12 Sb1 O14 Cu3 -61.2(2)
O22 Sb1 O14 Cu3 -150.3(2)
O17 Sb1 O14 Cu3 31.7(2)
C1 Sb1 O14 Cu3 -50(2)
N6 Cu2 O14 Sb1 171(2)
O10 Cu2 O14 Sb1 57.5(3)
O11 Cu2 O14 Sb1 -169.1(3)
O9 Cu2 O14 Sb1 -58.8(3)
N6 Cu2 O14 Cu3 -52(2)
O10 Cu2 O14 Cu3 -166.46(17)
O11 Cu2 O14 Cu3 -32.98(19)
O9 Cu2 O14 Cu3 77.3(2)
O16 Cu3 O14 Sb1 69.5(2)
O18 Cu3 O14 Sb1 -72.2(2)
N1 Cu3 O14 Sb1 -177.3(9)
O16 Cu3 O14 Cu2 -68.1(2)
O18 Cu3 O14 Cu2 150.20(19)
N1 Cu3 O14 Cu2 45.1(11)
O21 P5 O15 Cu4 -61.0(4)
O13 P5 O15 Cu4 63.6(5)
C29 P5 O15 Cu4 179.8(4)
O4 Cu4 O15 P5 62.6(7)
N2 Cu4 O15 P5 153.7(4)
O7 Cu4 O15 P5 -24.6(4)
O20 Cu4 O15 P5 -114.5(4)
O9 P3 O16 Cu3 69.3(4)
O12 P3 O16 Cu3 -57.1(3)
C22 P3 O16 Cu3 -168.4(3)
O18 Cu3 O16 P3 93.9(4)
O14 Cu3 O16 P3 -2.2(3)
N1 Cu3 O16 P3 -171.6(3)
O4 P6 O17 Sb1 67.4(4)
O18 P6 O17 Sb1 -56.3(5)
C33 P6 O17 Sb1 -174.0(4)
O14 Sb1 O17 P6 41.3(4)
O8 Sb1 O17 P6 -52.1(4)
O12 Sb1 O17 P6 128.3(4)
O22 Sb1 O17 P6 -105(3)
C1 Sb1 O17 P6 -144.8(4)
O4 P6 O18 Cu3 -131.4(3)
O17 P6 O18 Cu3 -8.7(4)
C33 P6 O18 Cu3 105.8(4)
O16 Cu3 O18 P6 -36.4(5)
O14 Cu3 O18 P6 60.1(3)
N1 Cu3 O18 P6 -131.1(4)
O1 P1 O20 Cu4 112.6(4)
O5 P1 O20 Cu4 -13.1(4)
C14 P1 O20 Cu4 -127.1(4)
O15 Cu4 O20 P1 56.8(4)
O4 Cu4 O20 P1 -122.2(3)
N2 Cu4 O20 P1 146.5(4)
O7 Cu4 O20 P1 -33.1(3)
O6 P2 O22 Sb1 -78.4(4)
O10 P2 O22 Sb1 45.5(4)
C17 P2 O22 Sb1 164.8(4)
O14 Sb1 O22 P2 -42.5(4)
O8 Sb1 O22 P2 50.8(4)
O12 Sb1 O22 P2 -129.4(4)
O17 Sb1 O22 P2 103(3)
C1 Sb1 O22 P2 143.6(4)
